data_2012592
loop_
_publ_author_name
'Lucas, Nigel T.'
'Humphrey, Mark G.'

_publ_section_title
;Decacarbonylbis(methylcyclopentadienyl)-<i>tetrahedro</i>-diiridiumdimolybdenum
 and
 decacarbonylbis(tetramethylcyclopentadienyl)-<i>tetrahedro</i>-diiridiumdimolybdenum
 dichloromethane hemisolvate
;
_journal_issue 3
_journal_name_full 'Acta Crystallographica Section C'
_journal_page_first m171
_journal_page_last m173
_journal_paper_doi 10.1107/S0108270102000057
_journal_volume 58
_journal_year 2002
_chemical_formula_iupac '[Mo2 Ir2 (C6 H7) (C O)10]'
_chemical_formula_moiety 'C22 H14 Ir2 Mo2 O10'
_chemical_formula_sum 'C22 H14 Ir2 Mo2 O10'
_chemical_formula_weight 1014.67
_chemical_name_systematic
;
tri-\m-carbonyl-1:3\k^2^C;1:4\k^2^C;3:4\k^2^C-heptacarbonyl-
1\kC,2\k^2^C,3\k^2^C,4\k^2^C-bis[1,2(\h^5^)-methylcyclopentadienyl]-
tetrahedro-diiridiumdimolybdenum
;
_space_group_IT_number 14
_symmetry_cell_setting monoclinic
_symmetry_space_group_name_Hall '-P 2ybc'
_symmetry_space_group_name_H-M 'P 1 21/c 1'
_cell_angle_alpha 90
_cell_angle_beta 91.670(10)
_cell_angle_gamma 90
_cell_formula_units_Z 4
_cell_length_a 9.8900(10)
_cell_length_b 16.5630(10)
_cell_length_c 15.135(2)
_cell_measurement_reflns_used 25
_cell_measurement_temperature 296.2
_cell_measurement_theta_max 18.9
_cell_measurement_theta_min 15.9
_cell_volume 2478.2(4)
_computing_cell_refinement 'MSC/AFC Diffractometer Control Software'
_computing_data_collection
;MSC/AFC Diffractometer Control Software (Molecular Structure Corporation,
 1994)
;
_computing_data_reduction 'TEXSAN (MSC, 1997)'
_computing_publication_material TEXSAN
_computing_structure_refinement TEXSAN
_computing_structure_solution 'SIR92 (Altomare et al., 1994)'
_diffrn_ambient_temperature 296.2
_diffrn_measurement_device_type 'Rigaku AFC-6S'
_diffrn_measurement_method \w/2\q
_diffrn_radiation_monochromator graphite
_diffrn_radiation_source 'X-ray tube'
_diffrn_radiation_type 'Mo K\a'
_diffrn_radiation_wavelength .7107
_diffrn_reflns_av_R_equivalents .025
_diffrn_reflns_av_sigmaI/netI .040
_diffrn_reflns_limit_h_max 11
_diffrn_reflns_limit_h_min 0
_diffrn_reflns_limit_k_max 19
_diffrn_reflns_limit_k_min 0
_diffrn_reflns_limit_l_max 18
_diffrn_reflns_limit_l_min -18
_diffrn_reflns_number 4826
_diffrn_reflns_reduction_process 'Lp corrections applied'
_diffrn_reflns_theta_max 25.04
_diffrn_reflns_theta_min 2.40
_diffrn_standards_decay_% -.37
_diffrn_standards_interval_count 150
_diffrn_standards_number 3
_exptl_absorpt_coefficient_mu 11.776
_exptl_absorpt_correction_T_max .095
_exptl_absorpt_correction_T_min .047
_exptl_absorpt_correction_type \y-scan
_exptl_absorpt_process_details '(North et al., 1968)'
_exptl_crystal_colour red-brown
_exptl_crystal_density_diffrn 2.719
_exptl_crystal_density_meas ?
_exptl_crystal_description prism
_exptl_crystal_F_000 1856.00
_exptl_crystal_size_max .3
_exptl_crystal_size_mid .2
_exptl_crystal_size_min .2
_refine_diff_density_max 2.25
_refine_diff_density_min -1.41
_refine_ls_extinction_coef .000000240(10)
_refine_ls_extinction_expression 'equ(3) Acta Cryst. (1968). A24, p213.'
_refine_ls_extinction_method 'Zachariasen (1967)'
_refine_ls_goodness_of_fit_all 1.700
_refine_ls_goodness_of_fit_ref 1.835
_refine_ls_hydrogen_treatment constr
_refine_ls_matrix_type full
_refine_ls_number_constraints 0
_refine_ls_number_parameters 326
_refine_ls_number_reflns 3501
_refine_ls_number_restraints 0
_refine_ls_R_factor_all .050
_refine_ls_R_factor_gt .033
_refine_ls_shift/su_max .001
_refine_ls_shift/su_mean .000
_refine_ls_structure_factor_coef F
_refine_ls_weighting_details 'w = 1/[\s^2^(Fo) + 0.00010|Fo|^2^]'
_refine_ls_weighting_scheme sigma
_refine_ls_wR_factor_all .040
_refine_ls_wR_factor_ref .038
_reflns_number_gt 3501
_reflns_number_total 4376
_reflns_threshold_expression I>2\s(I)
_cod_data_source_file oa1125.cif
_cod_data_source_block I
_cod_depositor_comments
;
The following automatic conversions were performed:

'_exptl_crystal_density_meas' value 'not measured' was changed to '?'
- the value is perceived as not measured.

Automatic conversion script
Id: cif_fix_values 3008 2015-01-20 13:52:24Z robertas 
;
_cod_original_sg_symbol_H-M 'P 21/c'
_cod_database_code 2012592
_cod_database_fobs_code 2012592

loop_
_symmetry_equiv_pos_as_xyz
'  +x,  +y,  +z'
'  -x,1/2+y,1/2-z'
'  -x,  -y,  -z'
'  +x,1/2-y,1/2+z'

loop_
_atom_site_label
_atom_site_fract_x
_atom_site_fract_y
_atom_site_fract_z
_atom_site_U_iso_or_equiv
_atom_site_adp_type
_atom_site_calc_flag
_atom_site_calc_attached_atom
_atom_site_refinement_flags
_atom_site_occupancy
Ir1 .73772(4) .15156(2) .83905(3) .03150(10) Uani d ? . 1.000
Ir2 .89040(4) .01718(2) .83947(3) .02900(10) Uani d ? . 1.000
Mo3 .65430(9) .01944(6) .72746(6) .0325(3) Uani d ? . 1.000
Mo4 .90426(9) .12645(5) .69247(6) .0277(2) Uani d ? . 1.000
O11 .7840(10) .3321(5) .8350(7) .068(3) Uani d ? . 1.000
O12 .9693(9) .1471(5) .9787(5) .057(3) Uani d ? . 1.000
O13 .5309(8) .1934(5) .6902(6) .058(3) Uani d ? . 1.000
O14 .5320(10) .1415(7) .9839(8) .099(4) Uani d ? . 1.000
O21 .7530(9) -.0792(6) .9802(7) .075(4) Uani d ? . 1.000
O22 1.1723(8) -.0517(5) .8606(7) .063(3) Uani d ? . 1.000
O23 .8632(8) -.1210(5) .7037(6) .055(3) Uani d ? . 1.000
O31 .7060(10) .0164(6) .5275(6) .067(3) Uani d ? . 1.000
O41 1.1591(9) .1658(5) .8114(6) .064(3) Uani d ? . 1.000
O42 1.0850(10) -.0135(5) .6240(7) .067(3) Uani d ? . 1.000
C11 .7660(10) .2649(7) .8358(7) .041(4) Uani d ? . 1.000
C12 .9020(10) .1215(7) .9210(7) .035(3) Uani d ? . 1.000
C13 .6020(10) .1462(7) .7251(8) .041(3) Uani d ? . 1.000
C14 .6130(10) .1435(8) .9315(9) .056(4) Uani d ? . 1.000
C21 .8080(10) -.0444(7) .9272(8) .043(3) Uani d ? . 1.000
C22 1.0670(10) -.0260(6) .8528(7) .037(3) Uani d ? . 1.000
C23 .8190(10) -.0608(6) .7316(8) .039(3) Uani d ? . 1.000
C31 .6990(10) .0258(7) .6032(8) .046(4) Uani d ? . 1.000
C41 1.0630(10) .1476(6) .7731(7) .040(3) Uani d ? . 1.000
C42 1.0130(10) .0321(7) .6525(8) .042(3) Uani d ? . 1.000
C301 .4440(10) -.0193(9) .6740(10) .060(4) Uani d ? . 1.000
C302 .4270(10) .0148(8) .7560(10) .061(5) Uani d ? . 1.000
C303 .4900(10) -.0331(9) .8219(9) .060(5) Uani d ? . 1.000
C304 .5470(10) -.0970(8) .7770(10) .062(5) Uani d ? . 1.000
C305 .5220(10) -.0906(8) .6850(10) .055(4) Uani d ? . 1.000
C315 .555(2) -.1490(10) .6150(10) .103(7) Uani d ? . 1.000
C401 .7950(10) .1923(7) .5712(8) .047(4) Uani d ? . 1.000
C402 .8220(10) .2514(6) .6343(8) .046(4) Uani d ? . 1.000
C403 .9610(10) .2555(6) .6499(7) .040(3) Uani d ? . 1.000
C404 1.0270(10) .2002(7) .5927(8) .044(4) Uani d ? . 1.000
C405 .9200(10) .1610(7) .5454(7) .048(4) Uani d ? . 1.000
C414 1.173(2) .1941(9) .5760(10) .076(5) Uani d ? . 1.000
H301 .4098 .0016 .6195 .072 Uiso c ? . 1.000
H302 .3792 .0635 .7665 .073 Uiso c ? . 1.000
H303 .4937 -.0236 .8839 .072 Uiso c ? . 1.000
H304 .5968 -.1397 .8043 .074 Uiso c ? . 1.000
H315A .4860 -.1892 .6106 .123 Uiso c ? . 1.000
H315B .5613 -.1222 .5600 .123 Uiso c ? . 1.000
H315C .6390 -.1746 .6295 .123 Uiso c ? . 1.000
H401 .7084 .1760 .5495 .057 Uiso c ? . 1.000
H402 .7559 .2836 .6621 .055 Uiso c ? . 1.000
H403 1.0048 .2897 .6921 .048 Uiso c ? . 1.000
H405 .9304 .1198 .5025 .058 Uiso c ? . 1.000
H414A 1.2014 .2412 .5463 .091 Uiso c ? . 1.000
H414B 1.2214 .1892 .6310 .091 Uiso c ? . 1.000
H414C 1.1889 .1480 .5408 .091 Uiso c ? . 1.000

loop_
_atom_site_aniso_label
_atom_site_aniso_U_11
_atom_site_aniso_U_22
_atom_site_aniso_U_33
_atom_site_aniso_U_12
_atom_site_aniso_U_13
_atom_site_aniso_U_23
Ir1 .0309(2) .0311(2) .0329(2) .0049(2) .0070(2) .0010(2)
Ir2 .0276(2) .0283(2) .0310(2) .0017(2) .0012(2) .0049(2)
Mo3 .0260(5) .0348(5) .0366(5) -.0055(4) -.0012(4) .0036(4)
Mo4 .0306(5) .0249(4) .0277(5) -.0012(4) .0044(4) .0020(4)
O11 .085(7) .031(5) .087(8) -.004(4) .010(5) -.002(5)
O12 .067(6) .062(5) .041(5) .018(5) -.015(4) -.020(4)
O13 .049(5) .050(5) .074(6) .011(4) -.014(5) .017(5)
O14 .075(8) .120(10) .102(9) .009(7) .058(7) .018(8)
O21 .047(6) .099(8) .080(7) -.011(5) .008(5) .036(6)
O22 .032(5) .060(6) .098(8) .012(4) .003(5) .012(5)
O23 .056(6) .038(5) .071(6) .002(4) -.005(5) -.011(4)
O31 .084(7) .082(7) .035(5) -.028(5) -.007(5) -.012(5)
O41 .051(6) .071(6) .070(7) -.018(5) -.018(5) .011(5)
O42 .072(7) .051(5) .081(7) .017(5) .040(5) -.003(5)
C11 .038(7) .046(7) .039(7) .011(5) .003(5) -.001(6)
C12 .037(6) .048(7) .022(6) .006(5) .009(5) .007(5)
C13 .042(7) .037(6) .045(7) .000(5) .001(5) .006(5)
C14 .047(8) .058(8) .065(9) .003(6) .009(7) -.001(7)
C21 .034(7) .052(7) .042(7) -.005(6) -.005(5) .005(6)
C22 .044(7) .029(6) .036(6) -.009(5) -.001(5) .007(5)
C23 .047(7) .029(6) .043(7) -.005(5) .003(5) .002(5)
C31 .048(7) .047(7) .044(8) -.008(6) -.011(6) -.002(6)
C41 .047(7) .033(6) .040(7) .000(5) .003(6) .009(5)
C42 .039(7) .045(7) .044(7) -.006(6) .017(5) .004(6)
C301 .027(7) .080(10) .070(10) -.020(7) -.013(6) .010(8)
C302 .030(7) .070(9) .080(10) -.006(6) .010(7) -.003(8)
C303 .046(8) .070(10) .064(9) -.014(7) .018(7) .011(8)
C304 .036(7) .051(8) .100(10) -.024(6) -.002(7) .029(8)
C305 .038(7) .047(8) .080(10) -.024(6) .005(7) -.011(7)
C315 .080(10) .080(10) .15(2) -.039(9) .010(10) -.050(10)
C401 .054(8) .051(7) .036(7) -.008(6) -.004(6) .013(6)
C402 .067(9) .025(6) .046(7) .005(5) .005(6) .019(5)
C403 .057(8) .030(6) .034(7) -.011(5) .008(5) .007(5)
C404 .048(7) .044(7) .040(7) .000(6) .013(5) .012(6)
C405 .080(10) .035(6) .027(6) .002(6) .005(6) .005(5)
C414 .080(10) .080(10) .070(10) -.004(8) .038(8) .031(8)

loop_
_atom_type_symbol
_atom_type_scat_dispersion_real
_atom_type_scat_dispersion_imag
_atom_type_scat_source
C .002 .002
;International Tables for Crystallography
(1992, Vol. C, Tables 4.2.6.8 and 6.1.1.1)
;
H .000 .000
;International Tables for Crystallography
(1992, Vol. C, Table 6.1.1.2)
;
Mo -1.825 .688
;International Tables for Crystallography
(1992, Vol. C, Tables 4.2.6.8 and 6.1.1.1)
;
Ir -2.066 7.990
;International Tables for Crystallography
(1992, Vol. C, Tables 4.2.6.8 and 6.1.1.1)
;
O .008 .006
;International Tables for Crystallography
(1992, Vol. C, Tables 4.2.6.8 and 6.1.1.1)
;

loop_
_geom_angle_atom_site_label_1
_geom_angle_atom_site_label_2
_geom_angle_atom_site_label_3
_geom_angle
_geom_angle_publ_flag
Ir2 Ir1 Mo3 61.46(2) yes
Ir2 Ir1 Mo4 62.68(2) yes
Mo3 Ir1 Mo4 65.85(3) yes
Ir1 Ir2 Mo3 62.40(2) yes
Ir1 Ir2 Mo4 61.09(2) yes
Mo3 Ir2 Mo4 65.63(3) yes
Ir1 Mo3 Ir2 56.13(2) yes
Ir1 Mo3 Mo4 56.48(2) yes
Ir2 Mo3 Mo4 57.63(2) yes
Ir1 Mo4 Ir2 56.24(2) yes
Ir1 Mo4 Mo3 57.67(3) yes
Ir2 Mo4 Mo3 56.74(2) yes
Ir2 Ir1 C11 137.4(3) no
Ir2 Ir1 C12 51.0(3) no
Ir2 Ir1 C13 107.8(3) no
Ir2 Ir1 C14 108.5(4) no
Mo3 Ir1 C11 141.1(3) no
Mo3 Ir1 C12 112.0(3) no
Mo3 Ir1 C13 48.5(3) no
Mo3 Ir1 C14 101.5(4) no
Mo4 Ir1 C11 92.1(3) no
Mo4 Ir1 C12 88.3(3) no
Mo4 Ir1 C13 74.4(3) no
Mo4 Ir1 C14 166.7(4) no
C11 Ir1 C12 98.1(4) no
C11 Ir1 C13 96.2(4) no
C11 Ir1 C14 100.7(5) no
C12 Ir1 C13 157.9(4) no
C12 Ir1 C14 93.2(5) no
C13 Ir1 C14 100.5(5) no
Ir1 Ir2 C12 49.3(3) no
Ir1 Ir2 C21 101.4(4) no
Ir1 Ir2 C22 146.0(3) no
Ir1 Ir2 C23 108.6(3) no
Mo3 Ir2 C12 111.3(3) no
Mo3 Ir2 C21 93.7(3) no
Mo3 Ir2 C22 143.8(3) no
Mo3 Ir2 C23 47.3(3) no
Mo4 Ir2 C12 86.2(3) no
Mo4 Ir2 C21 157.0(3) no
Mo4 Ir2 C22 104.8(3) no
Mo4 Ir2 C23 79.4(3) no
C12 Ir2 C21 92.8(5) no
C12 Ir2 C22 102.3(4) no
C12 Ir2 C23 157.9(4) no
C21 Ir2 C22 97.8(5) no
C21 Ir2 C23 94.1(5) no
C22 Ir2 C23 97.6(4) no
Ir1 Mo3 C13 48.3(3) no
Ir1 Mo3 C23 104.8(3) no
Ir1 Mo3 C31 117.3(3) no
Ir1 Mo3 C301 131.4(4) no
Ir1 Mo3 C302 100.4(4) no
Ir1 Mo3 C303 96.6(4) no
Ir1 Mo3 C304 124.6(4) no
Ir1 Mo3 C305 155.7(4) no
Ir2 Mo3 C13 102.4(3) no
Ir2 Mo3 C23 49.6(3) no
Ir2 Mo3 C31 111.8(3) no
Ir2 Mo3 C301 157.4(3) no
Ir2 Mo3 C302 132.6(4) no
Ir2 Mo3 C303 101.6(3) no
Ir2 Mo3 C304 99.8(3) no
Ir2 Mo3 C305 126.9(4) no
Mo4 Mo3 C13 68.6(3) no
Mo4 Mo3 C23 75.2(3) no
Mo4 Mo3 C31 66.4(3) no
Mo4 Mo3 C301 144.8(4) no
Mo4 Mo3 C302 147.0(3) no
Mo4 Mo3 C303 151.6(4) no
Mo4 Mo3 C304 154.0(3) no
Mo4 Mo3 C305 147.8(4) no
C13 Mo3 C23 143.1(4) no
C13 Mo3 C31 89.6(5) no
C13 Mo3 C301 92.9(5) no
C13 Mo3 C302 78.5(5) no
C13 Mo3 C303 101.5(5) no
C13 Mo3 C304 134.2(5) no
C13 Mo3 C305 128.6(4) no
C23 Mo3 C31 82.3(5) no
C23 Mo3 C301 121.8(5) no
C23 Mo3 C302 137.2(5) no
C23 Mo3 C303 107.2(5) no
C23 Mo3 C304 80.0(5) no
C23 Mo3 C305 86.7(4) no
C31 Mo3 C301 84.4(5) no
C31 Mo3 C302 115.6(5) no
C31 Mo3 C303 141.7(5) no
C31 Mo3 C304 118.1(5) no
C31 Mo3 C305 85.1(5) no
C301 Mo3 C302 34.9(5) no
C301 Mo3 C303 58.7(5) no
C301 Mo3 C304 57.9(5) no
C301 Mo3 C305 35.7(4) no
C302 Mo3 C303 35.1(5) no
C302 Mo3 C304 57.2(5) no
C302 Mo3 C305 58.8(5) no
C303 Mo3 C304 34.4(5) no
C303 Mo3 C305 59.2(5) no
C304 Mo3 C305 35.3(5) no
Ir1 Mo4 C41 87.8(3) no
Ir1 Mo4 C42 133.0(3) no
Ir1 Mo4 C401 106.1(3) no
Ir1 Mo4 C402 87.8(3) no
Ir1 Mo4 C403 103.5(3) no
Ir1 Mo4 C404 139.6(3) no
Ir1 Mo4 C405 140.8(3) no
Ir2 Mo4 C41 72.0(3) no
Ir2 Mo4 C42 77.3(3) no
Ir2 Mo4 C401 149.2(3) no
Ir2 Mo4 C402 144.0(3) no
Ir2 Mo4 C403 144.8(3) no
Ir2 Mo4 C404 151.1(3) no
Ir2 Mo4 C405 155.3(3) no
Mo3 Mo4 C41 127.9(3) no
Mo3 Mo4 C42 92.6(3) no
Mo3 Mo4 C401 92.8(3) no
Mo3 Mo4 C402 107.0(3) no
Mo3 Mo4 C403 141.1(3) no
Mo3 Mo4 C404 148.1(3) no
Mo3 Mo4 C405 112.4(3) no
C41 Mo4 C42 84.2(5) no
C41 Mo4 C401 136.6(4) no
C41 Mo4 C402 109.2(4) no
C41 Mo4 C403 79.4(4) no
C41 Mo4 C404 83.6(4) no
C41 Mo4 C405 118.3(5) no
C42 Mo4 C401 111.3(5) no
C42 Mo4 C402 138.4(4) no
C42 Mo4 C403 120.2(4) no
C42 Mo4 C404 85.3(4) no
C42 Mo4 C405 81.4(4) no
C401 Mo4 C402 33.9(4) no
C401 Mo4 C403 57.6(4) no
C401 Mo4 C404 59.1(4) no
C401 Mo4 C405 34.8(4) no
C402 Mo4 C403 34.4(4) no
C402 Mo4 C404 58.7(4) no
C402 Mo4 C405 57.3(4) no
C403 Mo4 C404 36.2(4) no
C403 Mo4 C405 58.5(4) no
C404 Mo4 C405 35.8(4) no
Ir1 C11 O11 179.0(10) no
Ir1 C12 Ir2 79.7(4) no
Ir1 C12 O12 141.6(9) no
Ir2 C12 O12 138.6(8) no
Ir1 C13 Mo3 83.3(4) no
Ir1 C13 O13 133.4(9) no
Mo3 C13 O13 143.0(9) no
Ir1 C14 O14 176.0(10) no
Ir2 C21 O21 176.0(10) no
Ir2 C22 O22 180.0(10) no
Ir2 C23 Mo3 83.1(4) no
Ir2 C23 O23 131.2(9) no
Mo3 C23 O23 145.4(9) no
Mo3 C31 O31 166.0(10) yes
Mo4 C41 O41 172.0(10) yes
Mo4 C42 O42 171.0(10) yes
Mo3 C301 C302 72.8(7) no
Mo3 C301 C305 73.2(6) no
Mo3 C301 H301 120.2 no
C302 C301 C305 109.0(10) no
C302 C301 H301 125.7 no
C305 C301 H301 125.7 no
Mo3 C302 C301 72.4(7) no
Mo3 C302 C303 74.6(7) no
Mo3 C302 H302 119.7 no
C301 C302 C303 110.0(10) no
C301 C302 H302 125.0 no
C303 C302 H302 125.0 no
Mo3 C303 C302 70.3(7) no
Mo3 C303 C304 71.8(7) no
Mo3 C303 H303 122.3 no
C302 C303 C304 105.0(10) no
C302 C303 H303 127.5 no
C304 C303 H303 127.5 no
Mo3 C304 C303 73.8(7) no
Mo3 C304 C305 72.0(7) no
Mo3 C304 H304 121.5 no
C303 C304 C305 111.0(10) no
C303 C304 H304 124.3 no
C305 C304 H304 124.3 no
Mo3 C305 C301 71.1(6) no
Mo3 C305 C304 72.7(7) no
Mo3 C305 C315 125.5(9) no
C301 C305 C304 105.0(10) no
C301 C305 C315 127(2) no
C304 C305 C315 128(2) no
C305 C315 H315A 109.5 no
C305 C315 H315B 109.5 no
C305 C315 H315C 109.5 no
H315A C315 H315B 109.5 no
H315A C315 H315C 109.5 no
H315B C315 H315C 109.5 no
Mo4 C401 C402 73.7(6) no
Mo4 C401 C405 70.3(6) no
Mo4 C401 H401 121.6 no
C402 C401 C405 108.0(10) no
C402 C401 H401 126.1 no
C405 C401 H401 126.1 no
Mo4 C402 C401 72.4(6) no
Mo4 C402 C403 69.7(6) no
Mo4 C402 H402 123.8 no
C401 C402 C403 109.0(10) no
C401 C402 H402 125.7 no
C403 C402 H402 125.7 no
Mo4 C403 C402 75.9(6) no
Mo4 C403 C404 72.2(6) no
Mo4 C403 H403 118.4 no
C402 C403 C404 109.0(10) no
C402 C403 H403 125.3 no
C404 C403 H403 125.3 no
Mo4 C404 C403 71.6(6) no
Mo4 C404 C405 72.0(7) no
Mo4 C404 C414 127.5(8) no
C403 C404 C405 104.0(10) no
C403 C404 C414 128.0(10) no
C405 C404 C414 127.0(10) no
Mo4 C405 C401 74.9(7) no
Mo4 C405 C404 72.3(6) no
Mo4 C405 H405 119.4 no
C401 C405 C404 110.0(10) no
C401 C405 H405 125.1 no
C404 C405 H405 125.1 no
C404 C414 H414A 109.5 no
C404 C414 H414B 109.5 no
C404 C414 H414C 109.5 no
H414A C414 H414B 109.5 no
H414A C414 H414C 109.5 no
H414B C414 H414C 109.5 no

loop_
_geom_bond_atom_site_label_1
_geom_bond_atom_site_label_2
_geom_bond_site_symmetry_1
_geom_bond_site_symmetry_2
_geom_bond_distance
_geom_bond_publ_flag
Ir1 Ir2 . . 2.6896(6) yes
Ir1 Mo3 . . 2.8710(10) yes
Ir1 Mo4 . . 2.8320(10) yes
Ir2 Mo3 . . 2.8456(9) yes
Ir2 Mo4 . . 2.8744(9) yes
Mo3 Mo4 . . 3.1000(10) yes
Ir1 C11 . . 1.900(10) yes
Ir1 C12 . . 2.070(10) yes
Ir1 C13 . . 2.160(10) yes
Ir1 C14 . . 1.900(10) yes
Ir2 C12 . . 2.120(10) yes
Ir2 C21 . . 1.880(10) yes
Ir2 C22 . . 1.890(10) yes
Ir2 C23 . . 2.180(10) yes
Mo3 C13 . . 2.160(10) yes
Mo3 C23 . . 2.110(10) yes
Mo3 C31 . . 1.950(10) yes
Mo4 C41 . . 1.990(10) yes
Mo4 C42 . . 2.000(10) yes
Mo3 C301 . . 2.300(10) no
Mo3 C302 . . 2.300(10) no
Mo3 C303 . . 2.360(10) no
Mo3 C304 . . 2.330(10) no
Mo3 C305 . . 2.320(10) no
Mo4 C401 . . 2.370(10) no
Mo4 C402 . . 2.380(10) no
Mo4 C403 . . 2.300(10) no
Mo4 C404 . . 2.310(10) no
Mo4 C405 . . 2.310(10) no
O11 C11 . . 1.130(10) no
O12 C12 . . 1.170(10) no
O13 C13 . . 1.160(10) no
O14 C14 . . 1.14(2) no
O21 C21 . . 1.140(10) no
O22 C22 . . 1.130(10) no
O23 C23 . . 1.170(10) no
O31 C31 . . 1.160(10) no
O41 C41 . . 1.140(10) no
O42 C42 . . 1.130(10) no
C301 C302 . . 1.38(2) no
C301 C305 . . 1.42(2) no
C301 H301 . . .95 no
C302 C303 . . 1.41(2) no
C302 H302 . . .95 no
C303 C304 . . 1.39(2) no
C303 H303 . . .95 no
C304 C305 . . 1.41(2) no
C304 H304 . . .95 no
C305 C315 . . 1.48(2) no
C315 H315A . . .95 no
C315 H315B . . .95 no
C315 H315C . . .95 no
C401 C402 . . 1.39(2) no
C401 C405 . . 1.40(2) no
C401 H401 . . .95 no
C402 C403 . . 1.39(2) no
C402 H402 . . .95 no
C403 C404 . . 1.43(2) no
C403 H403 . . .95 no
C404 C405 . . 1.42(2) no
C404 C414 . . 1.47(2) no
C405 H405 . . .95 no
C414 H414A . . .95 no
C414 H414B . . .95 no
C414 H414C . . .95 no

loop_
_geom_contact_atom_site_label_1
_geom_contact_atom_site_label_2
_geom_contact_distance
_geom_contact_site_symmetry_2
_geom_contact_publ_flag
O11 O42 2.920(10) 2_756 no
O11 C305 3.290(10) 2_656 no
O11 C301 3.340(10) 2_656 no
O11 C405 3.42(2) 4 no
O11 C315 3.47(2) 2_656 no
O11 O22 3.570(10) 2_756 no
O11 C401 3.60(2) 4 no
O12 O21 3.020(10) 3_757 no
O12 C403 3.060(10) 4 no
O12 C21 3.090(10) 3_757 no
O12 C404 3.100(10) 4 no
O12 O22 3.250(10) 3_757 no
O12 C402 3.270(10) 4 no
O12 C22 3.270(10) 3_757 no
O12 C405 3.370(10) 4 no
O12 C401 3.480(10) 4 no
O13 C304 3.590(10) 2_656 no
O14 O21 3.070(10) 3_657 no
O14 C303 3.46(2) 3_657 no
O21 O22 3.310(10) 3_757 no
O21 C22 3.510(10) 3_757 no
O21 O41 3.550(10) 3_757 no
O22 C302 3.21(2) 1_655 no
O22 C303 3.23(2) 1_655 no
O22 C402 3.260(10) 2_746 no
O22 C403 3.460(10) 2_746 no
O22 C21 3.59(2) 3_757 no
O22 C12 3.600(10) 3_757 no
O23 C403 3.450(10) 2_746 no
O23 O41 3.550(10) 2_746 no
O31 O42 3.130(10) 3_756 no
O31 C301 3.35(2) 3_656 no
O42 C405 3.540(10) 3_756 no
C11 C315 3.57(2) 2_656 no
Ir1 C11 1.900(10) . no
Ir1 C14 1.900(10) . no
Ir1 C12 2.070(10) . no
Ir1 C13 2.160(10) . no
Ir1 C41 3.400(10) . no
Ir1 C21 3.570(10) . no
Ir2 C21 1.880(10) . no
Ir2 C22 1.890(10) . no
Ir2 C12 2.120(10) . no
Ir2 C23 2.180(10) . no
Ir2 C41 2.950(10) . yes
Ir2 C42 3.120(10) . yes
Mo3 C31 1.950(10) . no
Mo3 C23 2.110(10) . no
Mo3 C13 2.160(10) . no
Mo3 C21 3.510(10) . no
Mo4 C41 1.990(10) . no
Mo4 C42 2.000(10) . no
Mo4 C31 2.930(10) . yes
Mo4 C13 3.060(10) . yes
Mo4 C23 3.270(10) . no
Mo4 C12 3.460(10) . no
Mo4 C11 3.470(10) . no

loop_
_geom_torsion_atom_site_label_1
_geom_torsion_atom_site_label_2
_geom_torsion_atom_site_label_3
_geom_torsion_atom_site_label_4
_geom_torsion
_geom_torsion_publ_flag
Ir1 Ir2 Mo3 Mo4 68.77(2) no
Ir1 Ir2 Mo3 C13 14.4(3) no
Ir1 Ir2 Mo3 C23 167.0(4) no
Ir1 Ir2 Mo3 C31 109.0(4) no
Ir1 Ir2 Mo3 C301 -117.0(10) no
Ir1 Ir2 Mo3 C302 -71.3(5) no
Ir1 Ir2 Mo3 C303 -90.2(4) no
Ir1 Ir2 Mo3 C304 -125.3(4) no
Ir1 Ir2 Mo3 C305 -150.3(4) no
Ir1 Ir2 Mo4 Mo3 -70.69(3) no
Ir1 Ir2 Mo4 C41 99.7(3) no
Ir1 Ir2 Mo4 C42 -172.4(3) no
Ir1 Ir2 Mo4 C401 -61.9(6) no
Ir1 Ir2 Mo4 C402 1.5(5) no
Ir1 Ir2 Mo4 C403 62.5(5) no
Ir1 Ir2 Mo4 C404 133.3(6) no
Ir1 Ir2 Mo4 C405 -141.1(8) no
Ir1 Ir2 C12 O12 -178(2) no
Ir1 Ir2 C23 Mo3 -12.2(4) no
Ir1 Ir2 C23 O23 173.0(10) no
Ir1 Mo3 Ir2 Mo4 -68.77(2) no
Ir1 Mo3 Ir2 C12 6.5(3) no
Ir1 Mo3 Ir2 C21 100.9(4) no
Ir1 Mo3 Ir2 C22 -150.5(5) no
Ir1 Mo3 Ir2 C23 -167.0(4) no
Ir1 Mo3 Mo4 Ir2 68.19(2) no
Ir1 Mo3 Mo4 C41 56.5(4) no
Ir1 Mo3 Mo4 C42 141.2(3) no
Ir1 Mo3 Mo4 C401 -107.3(3) no
Ir1 Mo3 Mo4 C402 -76.0(3) no
Ir1 Mo3 Mo4 C403 -69.9(4) no
Ir1 Mo3 Mo4 C404 -133.6(6) no
Ir1 Mo3 Mo4 C405 -137.0(3) no
Ir1 Mo3 C13 O13 -174(2) no
Ir1 Mo3 C23 Ir2 11.2(3) no
Ir1 Mo3 C23 O23 -175(2) no
Ir1 Mo3 C31 O31 -166(4) no
Ir1 Mo3 C301 C302 -32.0(10) no
Ir1 Mo3 C301 C305 -148.8(7) no
Ir1 Mo3 C302 C301 155.9(8) no
Ir1 Mo3 C302 C303 -86.7(8) no
Ir1 Mo3 C303 C302 98.7(8) no
Ir1 Mo3 C303 C304 -147.3(8) no
Ir1 Mo3 C304 C303 40.7(9) no
Ir1 Mo3 C304 C305 160.4(7) no
Ir1 Mo3 C305 C301 71.0(10) no
Ir1 Mo3 C305 C304 -42.0(10) no
Ir1 Mo3 C305 C315 -167.0(10) no
Ir1 Mo4 Ir2 Mo3 70.69(3) no
Ir1 Mo4 Ir2 C12 -44.7(3) no
Ir1 Mo4 Ir2 C21 43.4(9) no
Ir1 Mo4 Ir2 C22 -146.5(3) no
Ir1 Mo4 Ir2 C23 118.4(3) no
Ir1 Mo4 Mo3 Ir2 -68.19(2) no
Ir1 Mo4 Mo3 C13 53.3(3) no
Ir1 Mo4 Mo3 C23 -119.4(3) no
Ir1 Mo4 Mo3 C31 152.6(4) no
Ir1 Mo4 Mo3 C301 115.9(7) no
Ir1 Mo4 Mo3 C302 51.4(7) no
Ir1 Mo4 Mo3 C303 -20.6(8) no
Ir1 Mo4 Mo3 C304 -101.0(10) no
Ir1 Mo4 Mo3 C305 -177.3(7) no
Ir1 Mo4 C401 C402 59.9(7) no
Ir1 Mo4 C401 C405 176.1(6) no
Ir1 Mo4 C402 C401 -123.7(7) no
Ir1 Mo4 C402 C403 118.0(7) no
Ir1 Mo4 C403 C402 -65.1(7) no
Ir1 Mo4 C403 C404 178.7(6) no
Ir1 Mo4 C404 C403 -1.9(9) no
Ir1 Mo4 C404 C405 -114.5(7) no
Ir1 Mo4 C404 C414 122.0(10) no
Ir1 Mo4 C405 C401 -5.9(9) no
Ir1 Mo4 C405 C404 111.1(7) no
Ir1 C12 Ir2 Mo3 -7.6(3) no
Ir1 C12 Ir2 Mo4 54.4(2) no
Ir1 C12 Ir2 C21 -102.6(4) no
Ir1 C12 Ir2 C22 158.7(4) no
Ir1 C12 Ir2 C23 5.0(10) no
Ir1 C13 Mo3 Ir2 -16.1(3) no
Ir1 C13 Mo3 Mo4 -63.6(2) no
Ir1 C13 Mo3 C23 -51.8(8) no
Ir1 C13 Mo3 C31 -128.3(4) no
Ir1 C13 Mo3 C301 147.3(5) no
Ir1 C13 Mo3 C302 115.4(5) no
Ir1 C13 Mo3 C303 88.7(4) no
Ir1 C13 Mo3 C304 101.2(6) no
Ir1 C13 Mo3 C305 148.3(5) no
Ir2 Ir1 Mo3 Mo4 -70.81(3) no
Ir2 Ir1 Mo3 C13 -161.0(4) no
Ir2 Ir1 Mo3 C23 -10.2(3) no
Ir2 Ir1 Mo3 C31 -99.1(4) no
Ir2 Ir1 Mo3 C301 153.0(5) no
Ir2 Ir1 Mo3 C302 134.8(4) no
Ir2 Ir1 Mo3 C303 99.5(4) no
Ir2 Ir1 Mo3 C304 77.7(4) no
Ir2 Ir1 Mo3 C305 105.8(9) no
Ir2 Ir1 Mo4 Mo3 69.04(2) no
Ir2 Ir1 Mo4 C41 -69.8(3) no
Ir2 Ir1 Mo4 C42 10.2(4) no
Ir2 Ir1 Mo4 C401 152.0(3) no
Ir2 Ir1 Mo4 C402 -179.1(3) no
Ir2 Ir1 Mo4 C403 -148.3(3) no
Ir2 Ir1 Mo4 C404 -147.1(5) no
Ir2 Ir1 Mo4 C405 155.5(5) no
Ir2 Ir1 C12 O12 178(2) no
Ir2 Ir1 C13 Mo3 17.5(4) no
Ir2 Ir1 C13 O13 -168.0(10) no
Ir2 Mo3 Ir1 Mo4 70.81(3) no
Ir2 Mo3 Ir1 C11 131.4(5) no
Ir2 Mo3 Ir1 C12 -6.7(3) no
Ir2 Mo3 Ir1 C13 161.0(4) no
Ir2 Mo3 Ir1 C14 -105.0(4) no
Ir2 Mo3 Mo4 C41 -11.7(4) no
Ir2 Mo3 Mo4 C42 73.0(3) no
Ir2 Mo3 Mo4 C401 -175.5(3) no
Ir2 Mo3 Mo4 C402 -144.2(3) no
Ir2 Mo3 Mo4 C403 -138.0(4) no
Ir2 Mo3 Mo4 C404 158.2(6) no
Ir2 Mo3 Mo4 C405 154.8(3) no
Ir2 Mo3 C13 O13 170(2) no
Ir2 Mo3 C23 O23 173(2) no
Ir2 Mo3 C31 O31 132(4) no
Ir2 Mo3 C301 C302 68(2) no
Ir2 Mo3 C301 C305 -48(2) no
Ir2 Mo3 C302 C301 -151.1(7) no
Ir2 Mo3 C302 C303 -34.0(10) no
Ir2 Mo3 C303 C302 155.4(8) no
Ir2 Mo3 C303 C304 -90.5(8) no
Ir2 Mo3 C304 C303 96.1(8) no
Ir2 Mo3 C304 C305 -144.1(7) no
Ir2 Mo3 C305 C301 159.0(7) no
Ir2 Mo3 C305 C304 46.2(9) no
Ir2 Mo3 C305 C315 -79(2) no
Ir2 Mo4 Ir1 Mo3 -69.04(2) no
Ir2 Mo4 Ir1 C11 144.1(3) no
Ir2 Mo4 Ir1 C12 46.1(3) no
Ir2 Mo4 Ir1 C13 -120.0(3) no
Ir2 Mo4 Ir1 C14 -51(2) no
Ir2 Mo4 Mo3 C13 121.5(3) no
Ir2 Mo4 Mo3 C23 -51.2(3) no
Ir2 Mo4 Mo3 C31 -139.2(4) no
Ir2 Mo4 Mo3 C301 -175.9(7) no
Ir2 Mo4 Mo3 C302 119.6(7) no
Ir2 Mo4 Mo3 C303 47.6(8) no
Ir2 Mo4 Mo3 C304 -33.0(10) no
Ir2 Mo4 Mo3 C305 -109.2(7) no
Ir2 Mo4 C401 C402 109.7(8) no
Ir2 Mo4 C401 C405 -134.1(6) no
Ir2 Mo4 C402 C401 -125.0(7) no
Ir2 Mo4 C402 C403 116.8(7) no
Ir2 Mo4 C403 C402 -114.4(7) no
Ir2 Mo4 C403 C404 129.4(6) no
Ir2 Mo4 C404 C403 -112.8(7) no
Ir2 Mo4 C404 C405 134.6(6) no
Ir2 Mo4 C404 C414 11(2) no
Ir2 Mo4 C405 C401 118.4(8) no
Ir2 Mo4 C405 C404 -124.6(8) no
Ir2 C12 Ir1 Mo3 7.6(3) no
Ir2 C12 Ir1 Mo4 -55.4(2) no
Ir2 C12 Ir1 C11 -147.3(4) no
Ir2 C12 Ir1 C13 -17.0(10) no
Ir2 C12 Ir1 C14 111.3(5) no
Ir2 C23 Mo3 Mo4 59.8(2) no
Ir2 C23 Mo3 C13 48.5(8) no
Ir2 C23 Mo3 C31 127.4(4) no
Ir2 C23 Mo3 C301 -154.1(4) no
Ir2 C23 Mo3 C302 -112.8(7) no
Ir2 C23 Mo3 C303 -90.7(5) no
Ir2 C23 Mo3 C304 -112.1(5) no
Ir2 C23 Mo3 C305 -147.1(5) no
Mo3 Ir1 Ir2 Mo4 75.92(3) no
Mo3 Ir1 Ir2 C12 -172.0(4) no
Mo3 Ir1 Ir2 C21 -88.2(3) no
Mo3 Ir1 Ir2 C22 148.7(6) no
Mo3 Ir1 Ir2 C23 10.1(3) no
Mo3 Ir1 Mo4 C41 -138.8(3) no
Mo3 Ir1 Mo4 C42 -58.9(5) no
Mo3 Ir1 Mo4 C401 82.9(3) no
Mo3 Ir1 Mo4 C402 111.8(3) no
Mo3 Ir1 Mo4 C403 142.7(3) no
Mo3 Ir1 Mo4 C404 143.8(5) no
Mo3 Ir1 Mo4 C405 86.5(5) no
Mo3 Ir1 C12 O12 -175.0(10) no
Mo3 Ir1 C13 O13 175(2) no
Mo3 Ir2 Ir1 Mo4 -75.92(3) no
Mo3 Ir2 Ir1 C11 -135.8(5) no
Mo3 Ir2 Ir1 C12 172.0(4) no
Mo3 Ir2 Ir1 C13 -14.8(3) no
Mo3 Ir2 Ir1 C14 93.2(4) no
Mo3 Ir2 Mo4 C41 170.3(3) no
Mo3 Ir2 Mo4 C42 -101.7(3) no
Mo3 Ir2 Mo4 C401 8.8(6) no
Mo3 Ir2 Mo4 C402 72.2(5) no
Mo3 Ir2 Mo4 C403 133.2(5) no
Mo3 Ir2 Mo4 C404 -156.0(6) no
Mo3 Ir2 Mo4 C405 -70.4(8) no
Mo3 Ir2 C12 O12 175.0(10) no
Mo3 Ir2 C23 O23 -175.0(10) no
Mo3 Mo4 Ir1 C11 -146.8(3) no
Mo3 Mo4 Ir1 C12 115.1(3) no
Mo3 Mo4 Ir1 C13 -51.0(3) no
Mo3 Mo4 Ir1 C14 18(2) no
Mo3 Mo4 Ir2 C12 -115.4(3) no
Mo3 Mo4 Ir2 C21 -27.3(9) no
Mo3 Mo4 Ir2 C22 142.8(3) no
Mo3 Mo4 Ir2 C23 47.7(3) no
Mo3 Mo4 C401 C402 117.0(7) no
Mo3 Mo4 C401 C405 -126.8(7) no
Mo3 Mo4 C402 C401 -68.6(7) no
Mo3 Mo4 C402 C403 173.2(6) no
Mo3 Mo4 C403 C402 -10.4(9) no
Mo3 Mo4 C403 C404 -126.6(6) no
Mo3 Mo4 C404 C403 107.3(7) no
Mo3 Mo4 C404 C405 -5.0(10) no
Mo3 Mo4 C404 C414 -129.0(10) no
Mo3 Mo4 C405 C401 59.9(7) no
Mo3 Mo4 C405 C404 177.0(6) no
Mo3 C13 Ir1 Mo4 71.3(3) no
Mo3 C13 Ir1 C11 161.8(4) no
Mo3 C13 Ir1 C12 32.0(10) no
Mo3 C13 Ir1 C14 -96.0(5) no
Mo3 C23 Ir2 Mo4 -66.5(3) no
Mo3 C23 Ir2 C12 -16.0(10) no
Mo3 C23 Ir2 C21 91.3(4) no
Mo3 C23 Ir2 C22 -170.3(4) no
Mo3 C301 C302 C303 -65.6(9) no
Mo3 C301 C305 C304 65.5(8) no
Mo3 C301 C305 C315 -121.0(10) no
Mo3 C302 C301 C305 64.9(8) no
Mo3 C302 C303 C304 -63.9(9) no
Mo3 C303 C302 C301 64.2(9) no
Mo3 C303 C304 C305 -62.6(9) no
Mo3 C304 C303 C302 62.9(9) no
Mo3 C304 C305 C301 -64.4(8) no
Mo3 C304 C305 C315 122.0(10) no
Mo3 C305 C301 C302 -64.6(9) no
Mo3 C305 C304 C303 63.7(9) no
Mo4 Ir1 Ir2 C12 112.1(4) no
Mo4 Ir1 Ir2 C21 -164.1(3) no
Mo4 Ir1 Ir2 C22 72.8(6) no
Mo4 Ir1 Ir2 C23 -65.9(3) no
Mo4 Ir1 Mo3 C13 -90.2(4) no
Mo4 Ir1 Mo3 C23 60.6(3) no
Mo4 Ir1 Mo3 C31 -28.3(4) no
Mo4 Ir1 Mo3 C301 -136.2(5) no
Mo4 Ir1 Mo3 C302 -154.4(4) no
Mo4 Ir1 Mo3 C303 170.3(4) no
Mo4 Ir1 Mo3 C304 148.5(4) no
Mo4 Ir1 Mo3 C305 176.6(9) no
Mo4 Ir1 C12 O12 122.0(10) no
Mo4 Ir1 C13 O13 -114.0(10) no
Mo4 Ir2 Ir1 C11 -59.9(5) no
Mo4 Ir2 Ir1 C12 -112.1(4) no
Mo4 Ir2 Ir1 C13 61.1(3) no
Mo4 Ir2 Ir1 C14 169.2(4) no
Mo4 Ir2 Mo3 C13 -54.4(3) no
Mo4 Ir2 Mo3 C23 98.2(4) no
Mo4 Ir2 Mo3 C31 40.2(4) no
Mo4 Ir2 Mo3 C301 174.0(10) no
Mo4 Ir2 Mo3 C302 -140.0(5) no
Mo4 Ir2 Mo3 C303 -159.0(4) no
Mo4 Ir2 Mo3 C304 166.0(4) no
Mo4 Ir2 Mo3 C305 140.9(4) no
Mo4 Ir2 C12 O12 -123.0(10) no
Mo4 Ir2 C23 O23 118.0(10) no
Mo4 Mo3 Ir1 C11 60.6(5) no
Mo4 Mo3 Ir1 C12 -77.5(3) no
Mo4 Mo3 Ir1 C13 90.2(4) no
Mo4 Mo3 Ir1 C14 -175.8(4) no
Mo4 Mo3 Ir2 C12 75.3(3) no
Mo4 Mo3 Ir2 C21 169.7(4) no
Mo4 Mo3 Ir2 C22 -81.7(5) no
Mo4 Mo3 Ir2 C23 -98.2(4) no
Mo4 Mo3 C13 O13 123(2) no
Mo4 Mo3 C23 O23 -127(2) no
Mo4 Mo3 C31 O31 168(5) no
Mo4 Mo3 C301 C302 -120.8(8) no
Mo4 Mo3 C301 C305 122.8(8) no
Mo4 Mo3 C302 C301 114.4(8) no
Mo4 Mo3 C302 C303 -128.2(8) no
Mo4 Mo3 C303 C302 115.9(9) no
Mo4 Mo3 C303 C304 -130.1(8) no
Mo4 Mo3 C304 C303 124.0(9) no
Mo4 Mo3 C304 C305 -116.3(9) no
Mo4 Mo3 C305 C301 -114.6(8) no
Mo4 Mo3 C305 C304 132.5(7) no
Mo4 Mo3 C305 C315 8(2) no
Mo4 C401 C402 C403 60.6(7) no
Mo4 C401 C405 C404 -64.4(8) no
Mo4 C402 C401 C405 -62.4(8) no
Mo4 C402 C403 C404 65.0(7) no
Mo4 C403 C402 C401 -62.3(8) no
Mo4 C403 C404 C405 65.0(7) no
Mo4 C403 C404 C414 -124.0(10) no
Mo4 C404 C403 C402 -67.4(7) no
Mo4 C404 C405 C401 66.0(8) no
Mo4 C405 C401 C402 64.7(8) no
Mo4 C405 C404 C403 -64.8(7) no
Mo4 C405 C404 C414 124.0(10) no
O12 C12 Ir1 C11 30(2) no
O12 C12 Ir1 C13 160.0(10) no
O12 C12 Ir1 C14 -71(2) no
O12 C12 Ir2 C21 80.0(10) no
O12 C12 Ir2 C22 -19.0(10) no
O12 C12 Ir2 C23 -172.0(10) no
O13 C13 Ir1 C11 -23.0(10) no
O13 C13 Ir1 C12 -154.0(10) no
O13 C13 Ir1 C14 79.0(10) no
O13 C13 Mo3 C23 135(2) no
O13 C13 Mo3 C31 58(2) no
O13 C13 Mo3 C301 -26(2) no
O13 C13 Mo3 C302 -58(2) no
O13 C13 Mo3 C303 -85(2) no
O13 C13 Mo3 C304 -72(2) no
O13 C13 Mo3 C305 -25(2) no
O23 C23 Ir2 C12 169.0(10) no
O23 C23 Ir2 C21 -84.0(10) no
O23 C23 Ir2 C22 15.0(10) no
O23 C23 Mo3 C13 -138(2) no
O23 C23 Mo3 C31 -59(2) no
O23 C23 Mo3 C301 19(2) no
O23 C23 Mo3 C302 61(2) no
O23 C23 Mo3 C303 83(2) no
O23 C23 Mo3 C304 61(2) no
O23 C23 Mo3 C305 26(2) no
O31 C31 Mo3 C13 -125(4) no
O31 C31 Mo3 C23 91(4) no
O31 C31 Mo3 C301 -32(4) no
O31 C31 Mo3 C302 -48(5) no
O31 C31 Mo3 C303 -17(5) no
O31 C31 Mo3 C304 17(5) no
O31 C31 Mo3 C305 4(4) no
C11 Ir1 Ir2 C12 52.2(6) no
C11 Ir1 Ir2 C21 135.9(6) no
C11 Ir1 Ir2 C22 12.8(8) no
C11 Ir1 Ir2 C23 -125.8(6) no
C11 Ir1 Mo3 C13 -29.6(7) no
C11 Ir1 Mo3 C23 121.1(6) no
C11 Ir1 Mo3 C31 32.3(7) no
C11 Ir1 Mo3 C301 -75.6(7) no
C11 Ir1 Mo3 C302 -93.8(7) no
C11 Ir1 Mo3 C303 -129.1(6) no
C11 Ir1 Mo3 C304 -150.9(7) no
C11 Ir1 Mo3 C305 -123.0(10) no
C11 Ir1 Mo4 C41 74.4(4) no
C11 Ir1 Mo4 C42 154.3(5) no
C11 Ir1 Mo4 C401 -63.9(4) no
C11 Ir1 Mo4 C402 -35.0(4) no
C11 Ir1 Mo4 C403 -4.2(4) no
C11 Ir1 Mo4 C404 -3.0(5) no
C11 Ir1 Mo4 C405 -60.4(6) no
C12 Ir1 Ir2 C21 83.8(5) no
C12 Ir1 Ir2 C22 -39.3(7) no
C12 Ir1 Ir2 C23 -177.9(5) no
C12 Ir1 Mo3 C13 -167.7(5) no
C12 Ir1 Mo3 C23 -16.9(4) no
C12 Ir1 Mo3 C31 -105.8(5) no
C12 Ir1 Mo3 C301 146.3(6) no
C12 Ir1 Mo3 C302 128.1(5) no
C12 Ir1 Mo3 C303 92.8(5) no
C12 Ir1 Mo3 C304 71.0(5) no
C12 Ir1 Mo3 C305 99.0(9) no
C12 Ir1 Mo4 C41 -23.7(4) no
C12 Ir1 Mo4 C42 56.3(5) no
C12 Ir1 Mo4 C401 -161.9(4) no
C12 Ir1 Mo4 C402 -133.0(4) no
C12 Ir1 Mo4 C403 -102.2(4) no
C12 Ir1 Mo4 C404 -101.0(5) no
C12 Ir1 Mo4 C405 -158.4(6) no
C12 Ir2 Ir1 C13 173.2(5) no
C12 Ir2 Ir1 C14 -78.8(6) no
C12 Ir2 Mo3 C13 20.9(4) no
C12 Ir2 Mo3 C23 173.5(5) no
C12 Ir2 Mo3 C31 115.5(5) no
C12 Ir2 Mo3 C301 -111.0(10) no
C12 Ir2 Mo3 C302 -64.8(6) no
C12 Ir2 Mo3 C303 -83.7(5) no
C12 Ir2 Mo3 C304 -118.7(5) no
C12 Ir2 Mo3 C305 -143.8(5) no
C12 Ir2 Mo4 C41 54.9(4) no
C12 Ir2 Mo4 C42 142.9(4) no
C12 Ir2 Mo4 C401 -106.7(7) no
C12 Ir2 Mo4 C402 -43.3(6) no
C12 Ir2 Mo4 C403 17.8(6) no
C12 Ir2 Mo4 C404 88.5(7) no
C12 Ir2 Mo4 C405 174.1(9) no
C13 Ir1 Ir2 C21 -103.0(5) no
C13 Ir1 Ir2 C22 133.9(7) no
C13 Ir1 Ir2 C23 -4.7(4) no
C13 Ir1 Mo3 C23 150.8(5) no
C13 Ir1 Mo3 C31 61.9(6) no
C13 Ir1 Mo3 C301 -46.0(6) no
C13 Ir1 Mo3 C302 -64.2(6) no
C13 Ir1 Mo3 C303 -99.5(5) no
C13 Ir1 Mo3 C304 -121.3(6) no
C13 Ir1 Mo3 C305 -93.0(10) no
C13 Ir1 Mo4 C41 170.2(4) no
C13 Ir1 Mo4 C42 -109.9(5) no
C13 Ir1 Mo4 C401 31.9(4) no
C13 Ir1 Mo4 C402 60.8(4) no
C13 Ir1 Mo4 C403 91.7(4) no
C13 Ir1 Mo4 C404 92.8(5) no
C13 Ir1 Mo4 C405 35.5(6) no
C13 Mo3 Ir1 C14 94.0(6) no
C13 Mo3 Ir2 C21 115.3(5) no
C13 Mo3 Ir2 C22 -136.1(6) no
C13 Mo3 Ir2 C23 -152.6(5) no
C13 Mo3 Mo4 C41 109.8(5) no
C13 Mo3 Mo4 C42 -165.5(5) no
C13 Mo3 Mo4 C401 -54.0(5) no
C13 Mo3 Mo4 C402 -22.7(5) no
C13 Mo3 Mo4 C403 -16.5(5) no
C13 Mo3 Mo4 C404 -80.3(6) no
C13 Mo3 Mo4 C405 -83.7(5) no
C13 Mo3 C301 C302 -65.0(9) no
C13 Mo3 C301 C305 178.7(9) no
C13 Mo3 C302 C301 112.6(9) no
C13 Mo3 C302 C303 -130.0(9) no
C13 Mo3 C303 C302 50.0(9) no
C13 Mo3 C303 C304 164.0(8) no
C13 Mo3 C304 C303 -22.0(10) no
C13 Mo3 C304 C305 98.0(10) no
C13 Mo3 C305 C301 -2.0(10) no
C13 Mo3 C305 C304 -114.5(9) no
C13 Mo3 C305 C315 120.0(10) no
C14 Ir1 Ir2 C21 5.0(5) no
C14 Ir1 Ir2 C22 -118.1(7) no
C14 Ir1 Ir2 C23 103.3(5) no
C14 Ir1 Mo3 C23 -115.2(5) no
C14 Ir1 Mo3 C31 155.9(6) no
C14 Ir1 Mo3 C301 48.0(6) no
C14 Ir1 Mo3 C302 29.8(6) no
C14 Ir1 Mo3 C303 -5.5(5) no
C14 Ir1 Mo3 C304 -27.3(6) no
C14 Ir1 Mo3 C305 .8(9) no
C14 Ir1 Mo4 C41 -121(2) no
C14 Ir1 Mo4 C42 -41(2) no
C14 Ir1 Mo4 C401 101(2) no
C14 Ir1 Mo4 C402 130(2) no
C14 Ir1 Mo4 C403 161(2) no
C14 Ir1 Mo4 C404 162(2) no
C14 Ir1 Mo4 C405 105(2) no
C21 Ir2 Mo3 C23 -92.1(5) no
C21 Ir2 Mo3 C31 -150.1(5) no
C21 Ir2 Mo3 C301 -16.0(10) no
C21 Ir2 Mo3 C302 29.6(6) no
C21 Ir2 Mo3 C303 10.7(5) no
C21 Ir2 Mo3 C304 -24.3(6) no
C21 Ir2 Mo3 C305 -49.4(6) no
C21 Ir2 Mo4 C41 143.0(10) no
C21 Ir2 Mo4 C42 -129.0(10) no
C21 Ir2 Mo4 C401 -19.0(10) no
C21 Ir2 Mo4 C402 45.0(10) no
C21 Ir2 Mo4 C403 106.0(10) no
C21 Ir2 Mo4 C404 177.0(10) no
C21 Ir2 Mo4 C405 -98.0(10) no
C22 Ir2 Mo3 C23 16.5(6) no
C22 Ir2 Mo3 C31 -41.5(6) no
C22 Ir2 Mo3 C301 92.0(10) no
C22 Ir2 Mo3 C302 138.2(7) no
C22 Ir2 Mo3 C303 119.3(6) no
C22 Ir2 Mo3 C304 84.2(7) no
C22 Ir2 Mo3 C305 59.2(7) no
C22 Ir2 Mo4 C41 -46.8(5) no
C22 Ir2 Mo4 C42 41.1(5) no
C22 Ir2 Mo4 C401 151.6(7) no
C22 Ir2 Mo4 C402 -145.0(6) no
C22 Ir2 Mo4 C403 -84.0(6) no
C22 Ir2 Mo4 C404 -13.2(7) no
C22 Ir2 Mo4 C405 72.4(9) no
C23 Ir2 Mo3 C31 -58.0(5) no
C23 Ir2 Mo3 C301 76.0(10) no
C23 Ir2 Mo3 C302 121.8(6) no
C23 Ir2 Mo3 C303 102.8(6) no
C23 Ir2 Mo3 C304 67.8(6) no
C23 Ir2 Mo3 C305 42.7(6) no
C23 Ir2 Mo4 C41 -142.0(5) no
C23 Ir2 Mo4 C42 -54.0(5) no
C23 Ir2 Mo4 C401 56.5(7) no
C23 Ir2 Mo4 C402 119.9(6) no
C23 Ir2 Mo4 C403 -179.1(6) no
C23 Ir2 Mo4 C404 -108.3(7) no
C23 Ir2 Mo4 C405 -22.7(9) no
C23 Mo3 Mo4 C41 -62.9(5) no
C23 Mo3 Mo4 C42 21.8(5) no
C23 Mo3 Mo4 C401 133.3(5) no
C23 Mo3 Mo4 C402 164.6(5) no
C23 Mo3 Mo4 C403 170.7(5) no
C23 Mo3 Mo4 C404 107.0(6) no
C23 Mo3 Mo4 C405 103.6(5) no
C23 Mo3 C301 C302 128.4(9) no
C23 Mo3 C301 C305 12.0(10) no
C23 Mo3 C302 C301 -79.0(10) no
C23 Mo3 C302 C303 39.0(10) no
C23 Mo3 C303 C302 -153.6(8) no
C23 Mo3 C303 C304 -39.5(9) no
C23 Mo3 C304 C303 141.9(9) no
C23 Mo3 C304 C305 -98.4(9) no
C23 Mo3 C305 C301 -169.8(9) no
C23 Mo3 C305 C304 77.4(9) no
C23 Mo3 C305 C315 -48.0(10) no
C31 Mo3 Mo4 C41 -150.8(6) no
C31 Mo3 Mo4 C42 -66.1(5) no
C31 Mo3 Mo4 C401 45.3(5) no
C31 Mo3 Mo4 C402 76.7(5) no
C31 Mo3 Mo4 C403 82.8(6) no
C31 Mo3 Mo4 C404 19.0(7) no
C31 Mo3 Mo4 C405 15.7(5) no
C31 Mo3 C301 C302 -154.2(9) no
C31 Mo3 C301 C305 89.4(9) no
C31 Mo3 C302 C301 29.0(10) no
C31 Mo3 C302 C303 146.1(8) no
C31 Mo3 C303 C302 -54.0(10) no
C31 Mo3 C303 C304 60.0(10) no
C31 Mo3 C304 C303 -142.5(9) no
C31 Mo3 C304 C305 -23.0(10) no
C31 Mo3 C305 C301 -87.2(9) no
C31 Mo3 C305 C304 159.9(9) no
C31 Mo3 C305 C315 35.0(10) no
C41 Mo4 Mo3 C301 172.4(8) no
C41 Mo4 Mo3 C302 107.9(8) no
C41 Mo4 Mo3 C303 35.9(9) no
C41 Mo4 Mo3 C304 -45.0(10) no
C41 Mo4 Mo3 C305 -120.8(8) no
C41 Mo4 C401 C402 -44.0(10) no
C41 Mo4 C401 C405 72.0(10) no
C41 Mo4 C402 C401 149.4(8) no
C41 Mo4 C402 C403 31.2(8) no
C41 Mo4 C403 C402 -150.2(8) no
C41 Mo4 C403 C404 93.7(7) no
C41 Mo4 C404 C403 -80.8(7) no
C41 Mo4 C404 C405 166.6(8) no
C41 Mo4 C404 C414 43.0(10) no
C41 Mo4 C405 C401 -132.2(7) no
C41 Mo4 C405 C404 -15.1(8) no
C42 Mo4 Mo3 C301 -102.9(8) no
C42 Mo4 Mo3 C302 -167.4(8) no
C42 Mo4 Mo3 C303 120.6(8) no
C42 Mo4 Mo3 C304 40.0(10) no
C42 Mo4 Mo3 C305 -36.1(7) no
C42 Mo4 C401 C402 -149.2(8) no
C42 Mo4 C401 C405 -32.9(8) no
C42 Mo4 C402 C401 46.0(10) no
C42 Mo4 C402 C403 -72.2(9) no
C42 Mo4 C403 C402 133.0(7) no
C42 Mo4 C403 C404 16.8(8) no
C42 Mo4 C404 C403 -165.5(7) no
C42 Mo4 C404 C405 81.9(7) no
C42 Mo4 C404 C414 -41.0(10) no
C42 Mo4 C405 C401 149.2(8) no
C42 Mo4 C405 C404 -93.8(7) no
C301 Mo3 Mo4 C401 8.5(8) no
C301 Mo3 Mo4 C402 39.9(8) no
C301 Mo3 Mo4 C403 46.0(8) no
C301 Mo3 Mo4 C404 -17.7(9) no
C301 Mo3 Mo4 C405 -21.1(8) no
C301 Mo3 C302 C303 117.0(10) no
C301 Mo3 C303 C302 -36.4(8) no
C301 Mo3 C303 C304 77.6(9) no
C301 Mo3 C304 C303 -80.3(9) no
C301 Mo3 C304 C305 39.4(8) no
C301 Mo3 C305 C304 -113.0(10) no
C301 Mo3 C305 C315 122(2) no
C301 C302 Mo3 C303 -117.0(10) no
C301 C302 Mo3 C304 -79.5(9) no
C301 C302 Mo3 C305 -37.7(8) no
C301 C302 C303 C304 .0(10) no
C301 C305 Mo3 C302 36.8(8) no
C301 C305 Mo3 C303 78.0(9) no
C301 C305 Mo3 C304 113.0(10) no
C301 C305 C304 C303 -1.0(10) no
C302 Mo3 Mo4 C401 -55.9(8) no
C302 Mo3 Mo4 C402 -24.6(8) no
C302 Mo3 Mo4 C403 -18.4(9) no
C302 Mo3 Mo4 C404 -82.2(9) no
C302 Mo3 Mo4 C405 -85.6(8) no
C302 Mo3 C301 C305 -116.0(10) no
C302 Mo3 C303 C304 114.0(10) no
C302 Mo3 C304 C303 -38.7(8) no
C302 Mo3 C304 C305 81.0(8) no
C302 Mo3 C305 C304 -76.1(9) no
C302 Mo3 C305 C315 159(2) no
C302 C301 Mo3 C303 36.7(8) no
C302 C301 Mo3 C304 77.4(9) no
C302 C301 Mo3 C305 116.0(10) no
C302 C301 C305 C304 1.0(10) no
C302 C301 C305 C315 175.0(10) no
C302 C303 Mo3 C304 -114.0(10) no
C302 C303 Mo3 C305 -78.3(9) no
C302 C303 C304 C305 .0(10) no
C303 Mo3 Mo4 C401 -127.9(8) no
C303 Mo3 Mo4 C402 -96.6(8) no
C303 Mo3 Mo4 C403 -90.5(9) no
C303 Mo3 Mo4 C404 -154.2(9) no
C303 Mo3 Mo4 C405 -157.6(8) no
C303 Mo3 C301 C305 -79.7(9) no
C303 Mo3 C304 C305 120.0(10) no
C303 Mo3 C305 C304 -34.8(8) no
C303 Mo3 C305 C315 -160(2) no
C303 C302 Mo3 C304 37.9(8) no
C303 C302 Mo3 C305 79.8(9) no
C303 C302 C301 C305 -1.0(10) no
C303 C304 Mo3 C305 -120.0(10) no
C303 C304 C305 C315 -174.0(10) no
C304 Mo3 Mo4 C401 151.0(10) no
C304 Mo3 Mo4 C402 -177.0(10) no
C304 Mo3 Mo4 C403 -171.0(10) no
C304 Mo3 Mo4 C404 125.0(10) no
C304 Mo3 Mo4 C405 122.0(10) no
C304 Mo3 C301 C305 -39.0(8) no
C304 Mo3 C305 C315 -125(2) no
C304 C303 Mo3 C305 35.7(8) no
C305 Mo3 Mo4 C401 75.3(7) no
C305 Mo3 Mo4 C402 106.7(7) no
C305 Mo3 Mo4 C403 112.8(8) no
C305 Mo3 Mo4 C404 49.0(9) no
C305 Mo3 Mo4 C405 45.7(7) no
C401 Mo4 C402 C403 -118.0(10) no
C401 Mo4 C403 C402 35.6(7) no
C401 Mo4 C403 C404 -80.6(7) no
C401 Mo4 C404 C403 76.2(7) no
C401 Mo4 C404 C405 -36.4(7) no
C401 Mo4 C404 C414 -160.0(10) no
C401 Mo4 C405 C404 117.0(10) no
C401 C402 Mo4 C403 118.0(10) no
C401 C402 Mo4 C404 80.0(8) no
C401 C402 Mo4 C405 37.5(7) no
C401 C402 C403 C404 3.0(10) no
C401 C405 Mo4 C402 -36.5(7) no
C401 C405 Mo4 C403 -77.3(7) no
C401 C405 Mo4 C404 -117.0(10) no
C401 C405 C404 C403 1.0(10) no
C401 C405 C404 C414 -170.0(10) no
C402 Mo4 C401 C405 116.0(10) no
C402 Mo4 C403 C404 -116.0(10) no
C402 Mo4 C404 C403 36.4(6) no
C402 Mo4 C404 C405 -76.2(7) no
C402 Mo4 C404 C414 160.0(10) no
C402 Mo4 C405 C404 80.5(7) no
C402 C401 Mo4 C403 -36.1(7) no
C402 C401 Mo4 C404 -78.8(8) no
C402 C401 Mo4 C405 -116.0(10) no
C402 C401 C405 C404 .0(10) no
C402 C403 Mo4 C404 116.0(10) no
C402 C403 Mo4 C405 76.9(8) no
C402 C403 C404 C405 -2.0(10) no
C402 C403 C404 C414 169.0(10) no
C403 Mo4 C401 C405 80.1(7) no
C403 Mo4 C404 C405 -113.0(10) no
C403 Mo4 C404 C414 124(2) no
C403 Mo4 C405 C404 39.7(7) no
C403 C402 Mo4 C404 -38.3(7) no
C403 C402 Mo4 C405 -80.7(8) no
C403 C402 C401 C405 -2.0(10) no
C403 C404 Mo4 C405 113.0(10) no
C404 Mo4 C401 C405 37.4(7) no
C404 C403 Mo4 C405 -39.3(7) no
C405 Mo4 C404 C414 -123(2) no
